data_4067620
loop_
_publ_author_name
'Buchner, Kay M.'
'Woerpel, K. A.'

_publ_section_title
;
 Palladium- and Nickel-Catalyzed Carbon-Carbon Bond Insertion Reactions
 with Alkylidenesilacyclopropanes.
;
_journal_issue 7
_journal_name_full Organometallics
_journal_page_first 1661
_journal_page_last 1669
_journal_paper_doi 10.1021/om901042j
_journal_volume 29
_journal_year 2010
_chemical_formula_sum 'C34 H46 Si'
_chemical_formula_weight 482.80
_chemical_name_systematic
; 
 ? 
;
_space_group_IT_number 14
_symmetry_cell_setting monoclinic
_symmetry_space_group_name_Hall '-P 2ybc'
_symmetry_space_group_name_H-M 'P 1 21/c 1'
_atom_sites_solution_hydrogens geom
_atom_sites_solution_primary direct
_atom_sites_solution_secondary difmap
_audit_creation_method SHELXTL
_cell_angle_alpha 90.00
_cell_angle_beta 99.5161(7)
_cell_angle_gamma 90.00
_cell_formula_units_Z 4
_cell_length_a 13.6833(8)
_cell_length_b 10.0323(6)
_cell_length_c 22.2163(13)
_cell_measurement_reflns_used 9546
_cell_measurement_temperature 148(2)
_cell_measurement_theta_max 28.23
_cell_measurement_theta_min 2.23
_cell_volume 3007.8(3)
_computing_cell_refinement 'Bruker SMART APEX2/SAINT'
_computing_data_collection 'Bruker SMART APEX2'
_computing_data_reduction 'Bruker SAINT'
_computing_molecular_graphics 'Bruker SHELXTL'
_computing_publication_material 'Bruker SHELXTL'
_computing_structure_refinement 'SHELXL-97 (Sheldrick, 2008)'
_computing_structure_solution 'SHELXS-97 (Sheldrick, 2008)'
_diffrn_ambient_temperature 148(2)
_diffrn_measured_fraction_theta_full 0.999
_diffrn_measured_fraction_theta_max 0.999
_diffrn_measurement_device_type 'Bruker SMART APEX II CCD'
_diffrn_measurement_method 'phi and omega'
_diffrn_radiation_monochromator graphite
_diffrn_radiation_source 'fine-focus sealed tube'
_diffrn_radiation_type MoK\a
_diffrn_radiation_wavelength 0.71073
_diffrn_reflns_av_R_equivalents 0.0253
_diffrn_reflns_av_sigmaI/netI 0.0190
_diffrn_reflns_limit_h_max 17
_diffrn_reflns_limit_h_min -17
_diffrn_reflns_limit_k_max 12
_diffrn_reflns_limit_k_min -12
_diffrn_reflns_limit_l_max 28
_diffrn_reflns_limit_l_min -28
_diffrn_reflns_number 33135
_diffrn_reflns_theta_full 27.10
_diffrn_reflns_theta_max 27.10
_diffrn_reflns_theta_min 1.51
_exptl_absorpt_coefficient_mu 0.097
_exptl_absorpt_correction_T_max 0.9875
_exptl_absorpt_correction_T_min 0.9641
_exptl_absorpt_correction_type multi-scan
_exptl_absorpt_process_details 'Bruker SADABS'
_exptl_crystal_colour colourless
_exptl_crystal_density_diffrn 1.066
_exptl_crystal_density_meas ?
_exptl_crystal_density_method 'not measured'
_exptl_crystal_description prism
_exptl_crystal_F_000 1056
_exptl_crystal_size_max 0.38
_exptl_crystal_size_mid 0.30
_exptl_crystal_size_min 0.13
_refine_diff_density_max 0.338
_refine_diff_density_min -0.266
_refine_diff_density_rms 0.040
_refine_ls_extinction_method none
_refine_ls_goodness_of_fit_ref 1.025
_refine_ls_hydrogen_treatment constr
_refine_ls_matrix_type full
_refine_ls_number_parameters 323
_refine_ls_number_reflns 6639
_refine_ls_number_restraints 0
_refine_ls_restrained_S_all 1.025
_refine_ls_R_factor_all 0.0484
_refine_ls_R_factor_gt 0.0411
_refine_ls_shift/su_max 0.001
_refine_ls_shift/su_mean 0.000
_refine_ls_structure_factor_coef Fsqd
_refine_ls_weighting_details 'calc w=1/[\s^2^(Fo^2^)+(0.0523P)^2^+1.3174P] where P=(Fo^2^+2Fc^2^)/3'
_refine_ls_weighting_scheme calc
_refine_ls_wR_factor_gt 0.1049
_refine_ls_wR_factor_ref 0.1105
_reflns_number_gt 5760
_reflns_number_total 6639
_reflns_threshold_expression >2sigma(I)
_cod_data_source_file om901042j_si_002.cif
_cod_data_source_block kaw142
_cod_depositor_comments
;
The following automatic conversions were performed:

'_symmetry_cell_setting' value 'Monoclinic' changed to 'monoclinic'
according to /home/saulius/struct/CIF-dictionaries/cif_core.dic
dictionary named 'cif_core.dic' version 2.4.1 from 2010-06-29.

Automatic conversion script
Id: cif_fix_values 1715 2011-07-08 13:25:40Z adriana 

The following automatic conversions were performed:

'_exptl_crystal_density_meas' value 'none' was changed to '?' - the
value is perceived as not measured.

Automatic conversion script
Id: cif_fix_values 3008 2015-01-20 13:52:24Z robertas 
;
_cod_original_sg_symbol_H-M P2(1)/c
_cod_database_code 4067620

loop_
_symmetry_equiv_pos_as_xyz
'x, y, z'
'-x, y+1/2, -z+1/2'
'-x, -y, -z'
'x, -y-1/2, z-1/2'

loop_
_atom_site_label
_atom_site_type_symbol
_atom_site_fract_x
_atom_site_fract_y
_atom_site_fract_z
_atom_site_U_iso_or_equiv
_atom_site_adp_type
_atom_site_occupancy
_atom_site_symmetry_multiplicity
_atom_site_calc_flag
_atom_site_refinement_flags
Si1 Si 0.26865(2) 0.56093(3) 0.246468(15) 0.01926(9) Uani 1 1 d .
C1 C 0.20372(11) 0.67203(13) 0.29733(6) 0.0293(3) Uani 1 1 d .
H1A H 0.2548 0.6898 0.3342 0.035 Uiso 1 1 calc R
C2 C 0.17687(9) 0.80823(12) 0.26984(6) 0.0225(3) Uani 1 1 d .
C3 C 0.11524(9) 0.80970(12) 0.20801(6) 0.0226(3) Uani 1 1 d .
H3A H 0.0465 0.8271 0.2061 0.027 Uiso 1 1 calc R
C4 C 0.14678(9) 0.78901(11) 0.15484(5) 0.0198(2) Uani 1 1 d .
C5 C 0.25249(9) 0.75979(12) 0.15058(5) 0.0196(2) Uani 1 1 d .
C6 C 0.30668(9) 0.66773(12) 0.18500(5) 0.0213(2) Uani 1 1 d .
H6A H 0.3723 0.6551 0.1773 0.026 Uiso 1 1 calc R
C7 C 0.11557(18) 0.61207(19) 0.32238(12) 0.0756(8) Uani 1 1 d .
H7A H 0.0985 0.6696 0.3548 0.113 Uiso 1 1 calc R
H7B H 0.1333 0.5232 0.3390 0.113 Uiso 1 1 calc R
H7C H 0.0586 0.6051 0.2894 0.113 Uiso 1 1 calc R
C8 C 0.19955(10) 0.92289(13) 0.29885(6) 0.0260(3) Uani 1 1 d .
H8A H 0.1787 1.0013 0.2763 0.031 Uiso 1 1 calc R
C9 C 0.25397(10) 0.94459(13) 0.36273(6) 0.0266(3) Uani 1 1 d .
H9A H 0.2646 0.8557 0.3831 0.032 Uiso 1 1 calc R
C10 C 0.35516(11) 1.00885(15) 0.36327(7) 0.0338(3) Uani 1 1 d .
H10A H 0.3465 1.0953 0.3415 0.041 Uiso 1 1 calc R
H10B H 0.3959 0.9506 0.3413 0.041 Uiso 1 1 calc R
C11 C 0.40931(12) 1.03171(18) 0.42846(7) 0.0432(4) Uani 1 1 d .
H11A H 0.4246 0.9446 0.4488 0.052 Uiso 1 1 calc R
H11B H 0.4728 1.0781 0.4271 0.052 Uiso 1 1 calc R
C12 C 0.34706(14) 1.11455(17) 0.46534(7) 0.0456(4) Uani 1 1 d .
H12A H 0.3819 1.1221 0.5080 0.055 Uiso 1 1 calc R
H12B H 0.3385 1.2055 0.4479 0.055 Uiso 1 1 calc R
C13 C 0.24652(13) 1.05169(19) 0.46479(7) 0.0452(4) Uani 1 1 d .
H13A H 0.2061 1.1100 0.4869 0.054 Uiso 1 1 calc R
H13B H 0.2548 0.9649 0.4863 0.054 Uiso 1 1 calc R
C14 C 0.19249(12) 1.03019(18) 0.39959(7) 0.0395(4) Uani 1 1 d .
H14A H 0.1789 1.1176 0.3793 0.047 Uiso 1 1 calc R
H14B H 0.1282 0.9859 0.4007 0.047 Uiso 1 1 calc R
C15 C 0.07633(9) 0.79346(13) 0.09610(6) 0.0232(3) Uani 1 1 d .
C16 C 0.00004(10) 0.88679(15) 0.08640(6) 0.0315(3) Uani 1 1 d .
H16A H -0.0060 0.9503 0.1173 0.038 Uiso 1 1 calc R
C17 C -0.06713(11) 0.88851(17) 0.03244(7) 0.0413(4) Uani 1 1 d .
H17A H -0.1191 0.9524 0.0267 0.050 Uiso 1 1 calc R
C18 C -0.05874(11) 0.79780(17) -0.01283(7) 0.0415(4) Uani 1 1 d .
H18A H -0.1050 0.7988 -0.0498 0.050 Uiso 1 1 calc R
C19 C 0.01705(11) 0.70510(16) -0.00461(7) 0.0380(3) Uani 1 1 d .
H19A H 0.0229 0.6425 -0.0359 0.046 Uiso 1 1 calc R
C20 C 0.08452(10) 0.70351(14) 0.04938(6) 0.0293(3) Uani 1 1 d .
H20A H 0.1370 0.6403 0.0546 0.035 Uiso 1 1 calc R
C21 C 0.29435(8) 0.84164(12) 0.10471(5) 0.0208(2) Uani 1 1 d .
C22 C 0.27653(9) 0.97838(13) 0.10095(6) 0.0253(3) Uani 1 1 d .
H22A H 0.2368 1.0187 0.1272 0.030 Uiso 1 1 calc R
C23 C 0.31612(10) 1.05628(14) 0.05933(6) 0.0302(3) Uani 1 1 d .
H23A H 0.3047 1.1497 0.0578 0.036 Uiso 1 1 calc R
C24 C 0.37218(10) 0.99818(15) 0.02014(6) 0.0318(3) Uani 1 1 d .
H24A H 0.3988 1.0514 -0.0086 0.038 Uiso 1 1 calc R
C25 C 0.38941(10) 0.86231(16) 0.02284(6) 0.0325(3) Uani 1 1 d .
H25A H 0.4275 0.8222 -0.0044 0.039 Uiso 1 1 calc R
C26 C 0.35133(9) 0.78423(14) 0.06516(6) 0.0266(3) Uani 1 1 d .
H26A H 0.3642 0.6912 0.0671 0.032 Uiso 1 1 calc R
C27 C 0.38910(10) 0.50802(14) 0.29768(6) 0.0285(3) Uani 1 1 d .
C28 C 0.45006(13) 0.4091(2) 0.26666(8) 0.0539(5) Uani 1 1 d .
H28A H 0.5137 0.3930 0.2931 0.081 Uiso 1 1 calc R
H28B H 0.4617 0.4460 0.2276 0.081 Uiso 1 1 calc R
H28C H 0.4137 0.3249 0.2594 0.081 Uiso 1 1 calc R
C29 C 0.45118(13) 0.63366(19) 0.31522(9) 0.0557(5) Uani 1 1 d .
H29A H 0.5112 0.6098 0.3437 0.083 Uiso 1 1 calc R
H29B H 0.4123 0.6978 0.3347 0.083 Uiso 1 1 calc R
H29C H 0.4698 0.6736 0.2785 0.083 Uiso 1 1 calc R
C30 C 0.36948(12) 0.44329(15) 0.35711(6) 0.0363(3) Uani 1 1 d .
H30A H 0.4327 0.4219 0.3829 0.054 Uiso 1 1 calc R
H30B H 0.3310 0.3614 0.3476 0.054 Uiso 1 1 calc R
H30C H 0.3322 0.5053 0.3788 0.054 Uiso 1 1 calc R
C31 C 0.19322(12) 0.41384(14) 0.20734(7) 0.0364(3) Uani 1 1 d .
C32 C 0.24349(17) 0.36313(18) 0.15494(8) 0.0607(6) Uani 1 1 d .
H32A H 0.2061 0.2873 0.1351 0.091 Uiso 1 1 calc R
H32B H 0.3113 0.3349 0.1711 0.091 Uiso 1 1 calc R
H32C H 0.2452 0.4347 0.1251 0.091 Uiso 1 1 calc R
C33 C 0.08756(13) 0.45547(17) 0.17895(9) 0.0511(5) Uani 1 1 d .
H33B H 0.0533 0.3797 0.1570 0.077 Uiso 1 1 calc R
H33C H 0.0906 0.5294 0.1505 0.077 Uiso 1 1 calc R
H33D H 0.0514 0.4839 0.2113 0.077 Uiso 1 1 calc R
C34 C 0.18370(15) 0.29764(16) 0.25136(9) 0.0592(6) Uani 1 1 d .
H34D H 0.1396 0.2294 0.2302 0.089 Uiso 1 1 calc R
H34A H 0.1562 0.3308 0.2865 0.089 Uiso 1 1 calc R
H34B H 0.2492 0.2588 0.2654 0.089 Uiso 1 1 calc R

loop_
_atom_site_aniso_label
_atom_site_aniso_U_11
_atom_site_aniso_U_22
_atom_site_aniso_U_33
_atom_site_aniso_U_23
_atom_site_aniso_U_13
_atom_site_aniso_U_12
Si1 0.02162(17) 0.01599(16) 0.01972(17) 0.00139(12) 0.00208(12) 0.00140(12)
C1 0.0417(8) 0.0237(6) 0.0254(6) 0.0051(5) 0.0140(6) 0.0084(6)
C2 0.0234(6) 0.0237(6) 0.0223(6) 0.0034(5) 0.0088(5) 0.0045(5)
C3 0.0206(6) 0.0203(6) 0.0272(6) 0.0016(5) 0.0053(5) 0.0031(5)
C4 0.0189(5) 0.0163(5) 0.0237(6) 0.0014(4) 0.0023(4) 0.0009(4)
C5 0.0194(5) 0.0208(6) 0.0184(5) -0.0015(4) 0.0027(4) -0.0003(4)
C6 0.0189(5) 0.0240(6) 0.0212(6) 0.0004(5) 0.0041(4) 0.0019(5)
C7 0.1011(17) 0.0369(10) 0.1127(18) 0.0290(11) 0.0882(16) 0.0217(10)
C8 0.0304(7) 0.0229(6) 0.0246(6) 0.0055(5) 0.0043(5) 0.0019(5)
C9 0.0330(7) 0.0214(6) 0.0249(6) 0.0032(5) 0.0032(5) -0.0004(5)
C10 0.0344(7) 0.0351(8) 0.0319(7) -0.0023(6) 0.0055(6) -0.0035(6)
C11 0.0397(8) 0.0470(9) 0.0405(9) -0.0050(7) -0.0005(7) -0.0093(7)
C12 0.0678(11) 0.0333(8) 0.0316(8) -0.0073(6) -0.0040(7) -0.0010(8)
C13 0.0556(10) 0.0533(10) 0.0268(7) -0.0036(7) 0.0072(7) 0.0137(8)
C14 0.0388(8) 0.0523(9) 0.0279(7) -0.0006(7) 0.0072(6) 0.0073(7)
C15 0.0193(6) 0.0244(6) 0.0255(6) 0.0010(5) 0.0027(5) -0.0002(5)
C16 0.0271(7) 0.0344(7) 0.0314(7) -0.0028(6) 0.0003(5) 0.0082(6)
C17 0.0303(7) 0.0483(9) 0.0410(8) -0.0003(7) -0.0069(6) 0.0139(7)
C18 0.0330(8) 0.0513(10) 0.0341(8) -0.0018(7) -0.0123(6) 0.0016(7)
C19 0.0388(8) 0.0412(8) 0.0309(7) -0.0095(6) -0.0035(6) -0.0001(7)
C20 0.0275(7) 0.0295(7) 0.0294(7) -0.0037(5) 0.0006(5) 0.0039(5)
C21 0.0169(5) 0.0266(6) 0.0177(5) 0.0021(5) -0.0004(4) -0.0004(5)
C22 0.0230(6) 0.0279(6) 0.0247(6) 0.0035(5) 0.0032(5) 0.0018(5)
C23 0.0279(7) 0.0294(7) 0.0314(7) 0.0094(5) -0.0010(5) -0.0017(5)
C24 0.0283(7) 0.0438(8) 0.0224(6) 0.0108(6) 0.0016(5) -0.0079(6)
C25 0.0290(7) 0.0461(8) 0.0239(6) -0.0017(6) 0.0089(5) -0.0036(6)
C26 0.0249(6) 0.0296(7) 0.0257(6) -0.0007(5) 0.0050(5) -0.0004(5)
C27 0.0281(7) 0.0318(7) 0.0239(6) 0.0050(5) -0.0012(5) 0.0047(5)
C28 0.0425(9) 0.0802(13) 0.0386(9) 0.0100(9) 0.0051(7) 0.0348(9)
C29 0.0417(9) 0.0569(11) 0.0574(11) 0.0258(9) -0.0241(8) -0.0205(8)
C30 0.0472(9) 0.0323(7) 0.0266(7) 0.0090(6) -0.0022(6) 0.0046(6)
C31 0.0442(8) 0.0195(6) 0.0391(8) 0.0024(6) -0.0119(6) -0.0047(6)
C32 0.0900(15) 0.0387(9) 0.0440(10) -0.0193(8) -0.0164(10) 0.0137(9)
C33 0.0471(9) 0.0351(8) 0.0602(11) 0.0164(8) -0.0234(8) -0.0167(7)
C34 0.0631(12) 0.0275(8) 0.0733(13) 0.0210(8) -0.0291(10) -0.0179(8)

loop_
_atom_type_symbol
_atom_type_description
_atom_type_scat_dispersion_real
_atom_type_scat_dispersion_imag
_atom_type_scat_source
C C 0.0033 0.0016 'International Tables Vol C Tables 4.2.6.8 and 6.1.1.4'
H H 0.0000 0.0000 'International Tables Vol C Tables 4.2.6.8 and 6.1.1.4'
Si Si 0.0817 0.0704 'International Tables Vol C Tables 4.2.6.8 and 6.1.1.4'

loop_
_geom_angle_atom_site_label_1
_geom_angle_atom_site_label_2
_geom_angle_atom_site_label_3
_geom_angle
C6 Si1 C1 108.05(6)
C6 Si1 C27 106.00(6)
C1 Si1 C27 104.43(6)
C6 Si1 C31 107.57(6)
C1 Si1 C31 116.62(7)
C27 Si1 C31 113.59(6)
C2 C1 C7 110.30(12)
C2 C1 Si1 113.16(8)
C7 C1 Si1 117.22(11)
C8 C2 C3 119.33(11)
C8 C2 C1 124.23(11)
C3 C2 C1 116.30(11)
C4 C3 C2 126.62(11)
C3 C4 C15 120.79(11)
C3 C4 C5 122.88(11)
C15 C4 C5 116.33(10)
C6 C5 C4 123.27(11)
C6 C5 C21 121.92(11)
C4 C5 C21 114.80(10)
C5 C6 Si1 127.91(9)
C2 C8 C9 128.41(12)
C8 C9 C10 112.04(11)
C8 C9 C14 110.83(11)
C10 C9 C14 109.70(12)
C9 C10 C11 111.55(12)
C12 C11 C10 111.37(14)
C13 C12 C11 110.93(13)
C12 C13 C14 111.32(14)
C13 C14 C9 111.32(13)
C16 C15 C20 118.08(12)
C16 C15 C4 121.06(12)
C20 C15 C4 120.86(11)
C17 C16 C15 121.04(13)
C18 C17 C16 120.07(14)
C17 C18 C19 120.01(13)
C18 C19 C20 119.96(14)
C19 C20 C15 120.82(13)
C26 C21 C22 118.69(12)
C26 C21 C5 121.39(11)
C22 C21 C5 119.92(11)
C23 C22 C21 120.72(12)
C24 C23 C22 120.08(13)
C23 C24 C25 119.81(12)
C24 C25 C26 120.32(13)
C25 C26 C21 120.37(13)
C28 C27 C29 109.08(15)
C28 C27 C30 107.38(12)
C29 C27 C30 107.31(12)
C28 C27 Si1 113.04(10)
C29 C27 Si1 108.00(10)
C30 C27 Si1 111.87(10)
C32 C31 C33 106.75(14)
C32 C31 C34 109.05(15)
C33 C31 C34 107.08(14)
C32 C31 Si1 108.84(12)
C33 C31 Si1 112.03(10)
C34 C31 Si1 112.88(11)

loop_
_geom_bond_atom_site_label_1
_geom_bond_atom_site_label_2
_geom_bond_distance
Si1 C6 1.8758(12)
Si1 C1 1.9080(13)
Si1 C27 1.9164(13)
Si1 C31 1.9241(14)
C1 C2 1.5169(17)
C1 C7 1.532(2)
C2 C8 1.3299(18)
C2 C3 1.4884(17)
C3 C4 1.3390(17)
C4 C15 1.4895(16)
C4 C5 1.4941(16)
C5 C6 1.3416(17)
C5 C21 1.4947(16)
C8 C9 1.5055(18)
C9 C10 1.5257(19)
C9 C14 1.5309(19)
C10 C11 1.531(2)
C11 C12 1.523(2)
C12 C13 1.512(3)
C13 C14 1.529(2)
C15 C16 1.3923(18)
C15 C20 1.3938(18)
C16 C17 1.385(2)
C17 C18 1.375(2)
C18 C19 1.382(2)
C19 C20 1.3876(19)
C21 C26 1.3922(17)
C21 C22 1.3935(18)
C22 C23 1.3873(18)
C23 C24 1.381(2)
C24 C25 1.383(2)
C25 C26 1.3895(19)
C27 C28 1.532(2)
C27 C29 1.534(2)
C27 C30 1.5344(19)
C31 C32 1.534(3)
C31 C33 1.537(2)
C31 C34 1.541(2)

loop_
_geom_torsion_atom_site_label_1
_geom_torsion_atom_site_label_2
_geom_torsion_atom_site_label_3
_geom_torsion_atom_site_label_4
_geom_torsion
C6 Si1 C1 C2 13.03(12)
C27 Si1 C1 C2 125.56(10)
C31 Si1 C1 C2 -108.19(11)
C6 Si1 C1 C7 143.15(14)
C27 Si1 C1 C7 -104.32(15)
C31 Si1 C1 C7 21.93(16)
C7 C1 C2 C8 97.63(18)
Si1 C1 C2 C8 -128.84(12)
C7 C1 C2 C3 -78.02(17)
Si1 C1 C2 C3 55.51(14)
C8 C2 C3 C4 105.41(15)
C1 C2 C3 C4 -78.72(16)
C2 C3 C4 C15 179.98(11)
C2 C3 C4 C5 0.3(2)
C3 C4 C5 C6 48.48(18)
C15 C4 C5 C6 -131.18(13)
C3 C4 C5 C21 -131.41(12)
C15 C4 C5 C21 48.93(14)
C4 C5 C6 Si1 -2.40(18)
C21 C5 C6 Si1 177.49(9)
C1 Si1 C6 C5 -45.84(13)
C27 Si1 C6 C5 -157.31(12)
C31 Si1 C6 C5 80.85(13)
C3 C2 C8 C9 175.16(12)
C1 C2 C8 C9 -0.4(2)
C2 C8 C9 C10 112.24(15)
C2 C8 C9 C14 -124.87(15)
C8 C9 C10 C11 179.42(12)
C14 C9 C10 C11 55.89(16)
C9 C10 C11 C12 -55.80(18)
C10 C11 C12 C13 55.08(18)
C11 C12 C13 C14 -55.66(19)
C12 C13 C14 C9 56.92(19)
C8 C9 C14 C13 179.39(13)
C10 C9 C14 C13 -56.37(17)
C3 C4 C15 C16 38.67(18)
C5 C4 C15 C16 -141.67(13)
C3 C4 C15 C20 -140.87(13)
C5 C4 C15 C20 38.80(17)
C20 C15 C16 C17 1.4(2)
C4 C15 C16 C17 -178.17(13)
C15 C16 C17 C18 -0.5(2)
C16 C17 C18 C19 -0.3(3)
C17 C18 C19 C20 0.1(3)
C18 C19 C20 C15 0.8(2)
C16 C15 C20 C19 -1.5(2)
C4 C15 C20 C19 178.02(13)
C6 C5 C21 C26 44.71(17)
C4 C5 C21 C26 -135.39(12)
C6 C5 C21 C22 -135.30(13)
C4 C5 C21 C22 44.59(15)
C26 C21 C22 C23 -1.08(18)
C5 C21 C22 C23 178.94(11)
C21 C22 C23 C24 1.4(2)
C22 C23 C24 C25 -0.5(2)
C23 C24 C25 C26 -0.6(2)
C24 C25 C26 C21 0.9(2)
C22 C21 C26 C25 -0.03(18)
C5 C21 C26 C25 179.95(11)
C6 Si1 C27 C28 -70.01(13)
C1 Si1 C27 C28 176.00(12)
C31 Si1 C27 C28 47.89(14)
C6 Si1 C27 C29 50.76(12)
C1 Si1 C27 C29 -63.23(12)
C31 Si1 C27 C29 168.66(12)
C6 Si1 C27 C30 168.64(10)
C1 Si1 C27 C30 54.64(11)
C31 Si1 C27 C30 -73.47(12)
C6 Si1 C31 C32 41.68(12)
C1 Si1 C31 C32 163.17(10)
C27 Si1 C31 C32 -75.30(12)
C6 Si1 C31 C33 -76.13(13)
C1 Si1 C31 C33 45.35(14)
C27 Si1 C31 C33 166.89(12)
C6 Si1 C31 C34 162.90(13)
C1 Si1 C31 C34 -75.62(14)
C27 Si1 C31 C34 45.92(15)
